data_4325501
loop_
_publ_author_name
'Traian D. Pasatoiu'
'Carmen Tiseanu'
'Augustin M. Madalan'
'Bogdan Jurca'
'Carine Duhayon'
'Jean Pascal Sutter'
'Marius Andruh'

_publ_section_title
;
 Study of the Luminescent and Magnetic Properties of a Series of
 Heterodinuclear [ZnIILnIII] Complexes
;
_journal_name_full 'Inorganic Chemistry'
_journal_page_first 5879
_journal_page_last 5889
_journal_paper_doi 10.1021/ic200426w
_journal_volume 50
_journal_year 2011
_chemical_formula_moiety 'C19 H22 N5 O14 Tb Zn, 2(H2 O)'
_chemical_formula_sum 'C19 H26 N5 O16 Tb Zn'
_chemical_formula_weight 804.74
_space_group_IT_number 2
_symmetry_cell_setting triclinic
_symmetry_space_group_name_Hall '-P 1'
_symmetry_space_group_name_H-M 'P -1'
_atom_sites_solution_hydrogens geom
_atom_sites_solution_primary direct
_cell_angle_alpha 103.582(1)
_cell_angle_beta 100.662(1)
_cell_angle_gamma 97.038(1)
_cell_formula_units_Z 2
_cell_length_a 9.3675(2)
_cell_length_b 9.4338(2)
_cell_length_c 15.9583(4)
_cell_measurement_reflns_used 9961
_cell_measurement_temperature 180
_cell_measurement_theta_max 33
_cell_measurement_theta_min 2
_cell_volume 1326.66(5)
_computing_cell_refinement 'Bruker SMART'
_computing_data_collection 'Bruker SMART'
_computing_data_reduction 'Bruker SAINT'
_computing_molecular_graphics 'CAMERON (Watkin et al., 1996)'
_computing_publication_material 'CRYSTALS (Betteridge et al., 2003)'
_computing_structure_refinement 'CRYSTALS (Betteridge et al., 2003)'
_computing_structure_solution 'SIR92 (Altomare et al., 1994)'
_diffrn_ambient_temperature 180
_diffrn_measured_fraction_theta_full 0.995
_diffrn_measured_fraction_theta_max 0.831
_diffrn_measurement_device 'Bruker Apex2'
_diffrn_measurement_device_type Serial
_diffrn_measurement_method '\f & \w scans'
_diffrn_radiation_monochromator graphite
_diffrn_radiation_type 'Mo K\a'
_diffrn_radiation_wavelength 0.71073
_diffrn_reflns_av_R_equivalents 0.019
_diffrn_reflns_limit_h_max 14
_diffrn_reflns_limit_h_min -14
_diffrn_reflns_limit_k_max 14
_diffrn_reflns_limit_k_min -14
_diffrn_reflns_limit_l_max 25
_diffrn_reflns_limit_l_min -25
_diffrn_reflns_number 35098
_diffrn_reflns_theta_full 29.994
_diffrn_reflns_theta_max 34.476
_diffrn_reflns_theta_min 2.246
_diffrn_standards_number 0
_exptl_absorpt_coefficient_mu 3.635
_exptl_absorpt_correction_T_max 0.58
_exptl_absorpt_correction_T_min 0.36
_exptl_absorpt_correction_type multi-scan
_exptl_absorpt_process_details 'Blessing, acta cryst. (1995), a51, 33-38'
_exptl_crystal_colour orange
_exptl_crystal_density_diffrn 2.014
_exptl_crystal_description planar
_exptl_crystal_F_000 796
_exptl_crystal_size_max 0.30
_exptl_crystal_size_mid 0.25
_exptl_crystal_size_min 0.15
_refine_diff_density_max 1.18
_refine_diff_density_min -0.54
_refine_ls_extinction_method none
_refine_ls_goodness_of_fit_ref 1.1002
_refine_ls_hydrogen_treatment constr
_refine_ls_matrix_type full
_refine_ls_number_parameters 379
_refine_ls_number_reflns 8459
_refine_ls_number_restraints 0
_refine_ls_R_factor_all 0.0184
_refine_ls_R_factor_gt 0.0161
_refine_ls_shift/su_max 0.004523
_refine_ls_structure_factor_coef F
_refine_ls_weighting_details
;
 Method, part 1, Chebychev polynomial, (Watkin, 1994, Prince, 1982) 
 [weight] = 1.0/[A~0~*T~0~(x)+A~1~*T~1~(x) ... +A~n-1~]*T~n-1~(x)] 
 where A~i~ are the Chebychev coefficients listed below and x= Fcalc/Fmax 
 Method = Robust Weighting (Prince, 1982) 
 W = [weight] * [1-(deltaF/6*sigmaF)^2^]^2^ 
 A~i~ are: 
 0.327 0.586E-01 0.192 
;
_refine_ls_weighting_scheme calc
_refine_ls_wR_factor_all 0.0179
_refine_ls_wR_factor_gt 0.0171
_refine_ls_wR_factor_ref 0.0170
_reflns_limit_h_max 13
_reflns_limit_h_min -14
_reflns_limit_k_max 14
_reflns_limit_k_min -14
_reflns_limit_l_max 24
_reflns_limit_l_min 0
_reflns_number_gt 8646
_reflns_number_total 10321
_reflns_threshold_expression I>2.0\s(I)
_oxford_refine_ls_r_factor_ref 0.0157
_oxford_reflns_number_all 9319
_oxford_reflns_threshold_expression_ref I>3.0\s(I)
_cod_data_source_file ic200426w_si_005.cif
_cod_data_source_block 1
_cod_original_sg_symbol_H-M 'P -1 '
_cod_original_formula_sum 'C19 H26 N5 O16 Tb1 Zn1'
_cod_database_code 4325501

loop_
_symmetry_equiv_pos_as_xyz
x,y,z
-x,-y,-z

loop_
_atom_site_label
_atom_site_type_symbol
_atom_site_fract_x
_atom_site_fract_y
_atom_site_fract_z
_atom_site_U_iso_or_equiv
_atom_site_occupancy
_atom_site_adp_type
_atom_site_refinement_flags_posn
O21 O 0.59063(11) 0.08613(11) 0.81356(7) 0.0247 1.0000 Uani .
O22 O 0.66770(11) 0.26150(11) 0.75907(7) 0.0234 1.0000 Uani .
O23 O 0.48330(12) 0.27958(12) 0.82430(7) 0.0263 1.0000 Uani .
O24 O 0.94570(12) -0.14157(12) 0.70406(6) 0.0231 1.0000 Uani .
O25 O 1.04761(11) -0.00954(11) 0.83643(7) 0.0233 1.0000 Uani .
O26 O 1.14365(16) -0.19572(16) 0.77683(10) 0.0447 1.0000 Uani .
O27 O 0.88279(11) 0.50165(11) 0.71389(7) 0.0234 1.0000 Uani .
O28 O 0.72135(13) 0.38453(13) 0.59289(7) 0.0290 1.0000 Uani .
O29 O 0.67119(13) 0.57033(13) 0.68478(10) 0.0349 1.0000 Uani .
N1 n 1.04427(11) 0.31138(11) 0.56217(7) 0.0164 1.0000 Uani .
N2 n 1.21229(11) 0.46121(12) 0.75324(7) 0.0178 1.0000 Uani .
O1 O 0.64763(10) -0.07017(10) 0.62502(6) 0.0187 1.0000 Uani .
O2 O 0.87260(10) 0.13407(9) 0.64571(5) 0.0157 1.0000 Uani .
O3 O 0.99559(10) 0.27150(10) 0.80101(6) 0.0175 1.0000 Uani .
O4 O 0.89057(11) 0.19402(10) 0.92552(6) 0.0197 1.0000 Uani .
O5 O 0.73090(12) -0.15429(11) 0.80583(7) 0.0234 1.0000 Uani .
O6 O 0.48373(13) 0.16885(13) 0.10390(8) 0.0291 1.0000 Uani .
O7 O 0.64261(12) 0.91213(14) 0.07649(8) 0.0317 1.0000 Uani .
C1 C 0.80966(12) 0.06006(12) 0.56295(7) 0.0142 1.0000 Uani .
C2 C 0.68888(13) -0.05505(13) 0.54814(8) 0.0158 1.0000 Uani .
C3 C 0.62102(14) -0.14269(14) 0.46451(8) 0.0194 1.0000 Uani .
C4 C 0.67595(15) -0.11845(15) 0.39203(8) 0.0221 1.0000 Uani .
C5 C 0.79098(15) -0.00482(14) 0.40421(8) 0.0200 1.0000 Uani .
C6 C 0.85793(13) 0.08825(13) 0.48920(7) 0.0153 1.0000 Uani .
C7 C 0.97451(13) 0.20802(13) 0.49387(8) 0.0167 1.0000 Uani .
C8 C 1.15607(15) 0.41931(14) 0.54451(9) 0.0206 1.0000 Uani .
C9 C 1.20848(15) 0.55786(14) 0.62061(9) 0.0219 1.0000 Uani .
C10 C 1.30205(15) 0.53369(16) 0.70294(10) 0.0239 1.0000 Uani .
C11 C 1.26717(13) 0.49154(13) 0.83678(9) 0.0193 1.0000 Uani .
C12 C 1.20520(14) 0.43707(14) 0.90257(8) 0.0190 1.0000 Uani .
C13 C 1.28356(16) 0.49171(16) 0.99142(9) 0.0254 1.0000 Uani .
C14 C 1.23258(18) 0.44809(17) 1.05860(9) 0.0292 1.0000 Uani .
C15 C 1.09987(17) 0.34866(16) 1.03978(9) 0.0253 1.0000 Uani .
C16 C 1.02288(14) 0.29355(13) 0.95310(8) 0.0181 1.0000 Uani .
C17 C 1.07361(13) 0.33433(13) 0.88263(8) 0.0160 1.0000 Uani .
C18 C 0.51769(14) -0.17789(15) 0.61418(10) 0.0226 1.0000 Uani .
C19 C 0.83265(19) 0.14493(18) 0.99351(9) 0.0294 1.0000 Uani .
Tb1 Tb 0.820759(6) 0.062714(6) 0.766232(3) 0.0126 1.0000 Uani .
Zn1 Zn 1.006808(14) 0.339585(15) 0.687866(9) 0.0135 1.0000 Uani .
N24 n 1.04904(13) -0.11944(13) 0.77226(8) 0.0218 1.0000 Uani .
N27 n 0.75593(12) 0.48442(12) 0.66242(8) 0.0210 1.0000 Uani .
N21 n 0.57870(12) 0.21234(12) 0.79947(7) 0.0183 1.0000 Uani .
H31 H 0.5407 -0.2180 0.4562 0.0212 1.0000 Uiso R
H41 H 0.6336 -0.1814 0.3358 0.0242 1.0000 Uiso R
H51 H 0.8255 0.0118 0.3557 0.0221 1.0000 Uiso R
H71 H 1.0016 0.2102 0.4408 0.0202 1.0000 Uiso R
H81 H 1.2420 0.3736 0.5344 0.0250 1.0000 Uiso R
H82 H 1.1142 0.4493 0.4925 0.0249 1.0000 Uiso R
H91 H 1.2682 0.6297 0.6003 0.0261 1.0000 Uiso R
H92 H 1.1242 0.5976 0.6358 0.0258 1.0000 Uiso R
H101 H 1.3552 0.6292 0.7404 0.0281 1.0000 Uiso R
H102 H 1.3727 0.4710 0.6841 0.0279 1.0000 Uiso R
H111 H 1.3593 0.5566 0.8589 0.0210 1.0000 Uiso R
H131 H 1.3738 0.5583 1.0047 0.0269 1.0000 Uiso R
H141 H 1.2884 0.4832 1.1162 0.0311 1.0000 Uiso R
H151 H 1.0631 0.3200 1.0848 0.0282 1.0000 Uiso R
H181 H 0.4862 -0.1673 0.6688 0.0331 1.0000 Uiso R
H182 H 0.5376 -0.2779 0.5932 0.0329 1.0000 Uiso R
H183 H 0.4387 -0.1624 0.5710 0.0327 1.0000 Uiso R
H191 H 0.7364 0.0823 0.9675 0.0448 1.0000 Uiso R
H192 H 0.8974 0.0912 1.0219 0.0449 1.0000 Uiso R
H193 H 0.8165 0.2293 1.0373 0.0450 1.0000 Uiso R
H61 H 0.5327 0.1012 0.1012 0.0421 1.0000 Uiso R
H62 H 0.4609 0.1533 0.0497 0.0423 1.0000 Uiso R
H52 H 0.7240 -0.2394 0.7744 0.0360 1.0000 Uiso R
H73 H 0.5907 0.8543 0.0942 0.0474 1.0000 Uiso R
H72 H 0.7307 0.9224 0.0892 0.0472 1.0000 Uiso R
H53 H 0.6646 -0.1649 0.8326 0.0365 1.0000 Uiso R

loop_
_atom_site_aniso_label
_atom_site_aniso_U_11
_atom_site_aniso_U_22
_atom_site_aniso_U_33
_atom_site_aniso_U_23
_atom_site_aniso_U_13
_atom_site_aniso_U_12
O21 0.0229(4) 0.0244(4) 0.0341(5) 0.0148(4) 0.0135(4) 0.0069(4)
O22 0.0242(4) 0.0234(4) 0.0272(5) 0.0114(4) 0.0107(4) 0.0052(3)
O23 0.0217(4) 0.0306(5) 0.0276(5) 0.0039(4) 0.0081(4) 0.0115(4)
O24 0.0258(5) 0.0276(5) 0.0160(4) 0.0041(3) 0.0053(3) 0.0070(4)
O25 0.0239(4) 0.0226(4) 0.0204(4) 0.0007(3) 0.0014(3) 0.0078(3)
O26 0.0399(7) 0.0433(7) 0.0459(7) -0.0022(6) 0.0011(6) 0.0282(6)
O27 0.0184(4) 0.0211(4) 0.0285(5) 0.0037(4) 0.0024(3) 0.0044(3)
O28 0.0282(5) 0.0283(5) 0.0258(5) 0.0024(4) 0.0012(4) 0.0043(4)
O29 0.0248(5) 0.0250(5) 0.0542(8) 0.0051(5) 0.0086(5) 0.0129(4)
N1 0.0173(4) 0.0158(4) 0.0186(4) 0.0065(3) 0.0076(3) 0.0026(3)
N2 0.0144(4) 0.0168(4) 0.0217(5) 0.0057(4) 0.0035(3) 0.0004(3)
O1 0.0157(4) 0.0200(4) 0.0182(4) 0.0054(3) 0.0027(3) -0.0048(3)
O2 0.0176(4) 0.0155(3) 0.0119(3) 0.0029(3) 0.0023(3) -0.0023(3)
O3 0.0181(4) 0.0186(4) 0.0130(3) 0.0043(3) 0.0004(3) -0.0034(3)
O4 0.0232(4) 0.0208(4) 0.0148(4) 0.0051(3) 0.0063(3) -0.0006(3)
O5 0.0273(5) 0.0195(4) 0.0282(5) 0.0100(4) 0.0140(4) 0.0028(3)
O6 0.0299(5) 0.0298(5) 0.0267(5) 0.0052(4) 0.0097(4) 0.0007(4)
O7 0.0214(5) 0.0450(6) 0.0307(5) 0.0147(5) 0.0075(4) 0.0016(4)
C1 0.0141(4) 0.0142(4) 0.0135(4) 0.0035(3) 0.0020(3) 0.0015(3)
C2 0.0142(4) 0.0165(5) 0.0158(5) 0.0043(4) 0.0021(4) 0.0017(4)
C3 0.0166(5) 0.0184(5) 0.0189(5) 0.0023(4) -0.0015(4) 0.0004(4)
C4 0.0227(6) 0.0230(5) 0.0162(5) 0.0014(4) -0.0012(4) 0.0026(4)
C5 0.0229(5) 0.0226(5) 0.0129(5) 0.0031(4) 0.0018(4) 0.0043(4)
C6 0.0159(5) 0.0164(4) 0.0136(4) 0.0042(4) 0.0023(4) 0.0034(4)
C7 0.0183(5) 0.0183(5) 0.0156(5) 0.0065(4) 0.0061(4) 0.0043(4)
C8 0.0227(5) 0.0191(5) 0.0225(5) 0.0074(4) 0.0112(4) 0.0002(4)
C9 0.0241(6) 0.0163(5) 0.0261(6) 0.0077(4) 0.0076(5) -0.0009(4)
C10 0.0176(5) 0.0260(6) 0.0269(6) 0.0081(5) 0.0063(4) -0.0047(4)
C11 0.0142(5) 0.0171(5) 0.0235(5) 0.0029(4) 0.0015(4) -0.0002(4)
C12 0.0173(5) 0.0172(5) 0.0182(5) 0.0011(4) -0.0007(4) 0.0007(4)
C13 0.0238(6) 0.0237(6) 0.0210(6) 0.0001(5) -0.0031(5) -0.0017(5)
C14 0.0348(7) 0.0286(6) 0.0161(5) 0.0001(5) -0.0034(5) 0.0000(5)
C15 0.0335(7) 0.0259(6) 0.0135(5) 0.0035(4) 0.0018(5) 0.0027(5)
C16 0.0208(5) 0.0179(5) 0.0141(5) 0.0027(4) 0.0024(4) 0.0026(4)
C17 0.0174(5) 0.0150(4) 0.0139(4) 0.0025(4) 0.0009(4) 0.0023(4)
C18 0.0151(5) 0.0224(5) 0.0286(6) 0.0090(5) 0.0028(4) -0.0043(4)
C19 0.0378(8) 0.0331(7) 0.0191(6) 0.0106(5) 0.0116(5) -0.0018(6)
Tb1 0.01285(2) 0.01326(2) 0.01199(2) 0.004254(16) 0.003573(16) 0.000473(15)
Zn1 0.01281(6) 0.01359(5) 0.01371(6) 0.00403(4) 0.00307(4) -0.00016(4)
N24 0.0227(5) 0.0221(5) 0.0223(5) 0.0055(4) 0.0075(4) 0.0075(4)
N27 0.0192(5) 0.0181(4) 0.0281(5) 0.0092(4) 0.0066(4) 0.0045(4)
N21 0.0161(4) 0.0215(5) 0.0157(4) 0.0029(4) 0.0022(3) 0.0032(3)

loop_
_atom_type_symbol
_atom_type_scat_dispersion_real
_atom_type_scat_dispersion_imag
_atom_type_scat_Cromer_Mann_a1
_atom_type_scat_Cromer_Mann_b1
_atom_type_scat_Cromer_Mann_a2
_atom_type_scat_Cromer_Mann_b2
_atom_type_scat_Cromer_Mann_a3
_atom_type_scat_Cromer_Mann_b3
_atom_type_scat_Cromer_Mann_a4
_atom_type_scat_Cromer_Mann_b4
_atom_type_scat_Cromer_Mann_c
_atom_type_scat_source
C 0.0033 0.0016 2.3100 20.8439 1.0200 10.2075 1.5886 0.5687 0.8650 51.6512 0.2156 'International Tables Vol C 4.2.6.8 and 6.1.1.4'
H 0.0000 0.0000 0.4930 10.5109 0.3229 26.1257 0.1402 3.1424 0.0408 57.7998 0.0030 'International Tables Vol C 4.2.6.8 and 6.1.1.4'
n 0.0061 0.0033 12.2126 0.0057 3.1322 9.8933 2.0125 28.9975 1.1663 0.5826 -11.5290 'International Tables Vol C 4.2.6.8 and 6.1.1.4'
O 0.0106 0.0060 3.0485 13.2771 2.2868 5.7011 1.5463 0.3239 0.8670 32.9089 0.2508 'International Tables Vol C 4.2.6.8 and 6.1.1.4'
Zn 0.2839 1.4301 14.0743 3.2655 7.0318 0.2333 5.1652 10.3163 2.4100 58.7097 1.3041 'International Tables Vol C 4.2.6.8 and 6.1.1.4'
Tb -0.1723 4.1537 25.8976 2.2426 18.2185 0.1961 14.3167 12.6648 2.9535 115.3620 3.5822 'International Tables Vol C 4.2.6.8 and 6.1.1.4'
Cl 0.1484 0.1585 11.4604 0.0104 7.1964 1.1662 6.2556 18.5194 1.6455 47.7784 -9.5574 'International Tables Vol C 4.2.6.8 and 6.1.1.4'

loop_
_geom_angle_atom_site_label_1
_geom_angle_atom_site_label_2
_geom_angle_atom_site_label_3
_geom_angle
_geom_angle_publ_flag
Tb1 O21 N21 97.00(7) yes
Tb1 O22 N21 94.00(7) yes
Tb1 O24 N24 96.05(7) yes
Tb1 O25 N24 96.70(7) yes
Zn1 O27 N27 117.67(8) yes
C7 N1 C8 114.55(10) yes
C7 N1 Zn1 125.54(8) yes
C8 N1 Zn1 119.87(8) yes
C10 N2 C11 115.07(11) yes
C10 N2 Zn1 118.54(8) yes
C11 N2 Zn1 126.12(9) yes
C2 O1 C18 116.27(10) yes
C2 O1 Tb1 117.01(7) yes
C18 O1 Tb1 126.13(8) yes
C1 O2 Tb1 123.45(7) yes
C1 O2 Zn1 126.88(7) yes
Tb1 O2 Zn1 109.20(4) yes
C17 O3 Tb1 122.77(7) yes
C17 O3 Zn1 127.87(8) yes
Tb1 O3 Zn1 109.36(4) yes
C16 O4 C19 116.48(10) yes
C16 O4 Tb1 115.92(7) yes
C19 O4 Tb1 124.73(8) yes
Tb1 O5 H52 123.5 no
Tb1 O5 H53 127.3 no
H52 O5 H53 101.7 no
H61 O6 H62 92.9 no
H73 O7 H72 121.3 no
O2 C1 C2 118.19(10) yes
O2 C1 C6 123.62(10) yes
C2 C1 C6 118.17(10) yes
C1 C2 O1 113.36(10) yes
C1 C2 C3 122.22(11) yes
O1 C2 C3 124.43(11) yes
C2 C3 C4 118.85(11) yes
C2 C3 H31 120.8 no
C4 C3 H31 120.4 no
C3 C4 C5 120.16(11) yes
C3 C4 H41 118.8 no
C5 C4 H41 121.0 no
C4 C5 C6 121.28(12) yes
C4 C5 H51 119.7 no
C6 C5 H51 119.0 no
C5 C6 C1 119.16(11) yes
C5 C6 C7 116.56(11) yes
C1 C6 C7 124.28(10) yes
C6 C7 N1 127.78(11) yes
C6 C7 H71 115.9 no
N1 C7 H71 116.3 no
N1 C8 C9 112.50(10) yes
N1 C8 H81 109.6 no
C9 C8 H81 108.0 no
N1 C8 H82 109.5 no
C9 C8 H82 107.7 no
H81 C8 H82 109.4 no
C8 C9 C10 114.25(11) yes
C8 C9 H91 107.5 no
C10 C9 H91 107.9 no
C8 C9 H92 109.0 no
C10 C9 H92 108.8 no
H91 C9 H92 109.2 no
C9 C10 N2 112.27(10) yes
C9 C10 H101 108.5 no
N2 C10 H101 109.4 no
C9 C10 H102 107.8 no
N2 C10 H102 109.4 no
H101 C10 H102 109.5 no
N2 C11 C12 127.63(11) yes
N2 C11 H111 117.2 no
C12 C11 H111 115.2 no
C11 C12 C13 117.10(11) yes
C11 C12 C17 123.89(11) yes
C13 C12 C17 119.00(12) yes
C12 C13 C14 121.35(13) yes
C12 C13 H131 119.1 no
C14 C13 H131 119.6 no
C13 C14 C15 120.14(12) yes
C13 C14 H141 119.3 no
C15 C14 H141 120.5 no
C14 C15 C16 119.04(13) yes
C14 C15 H151 121.0 no
C16 C15 H151 120.0 no
O4 C16 C15 124.78(12) yes
O4 C16 C17 113.10(10) yes
C15 C16 C17 122.12(12) yes
C16 C17 C12 118.32(11) yes
C16 C17 O3 118.08(11) yes
C12 C17 O3 123.60(11) yes
O1 C18 H181 110.5 no
O1 C18 H182 110.1 no
H181 C18 H182 110.3 no
O1 C18 H183 109.5 no
H181 C18 H183 108.0 no
H182 C18 H183 108.4 no
O4 C19 H191 109.4 no
O4 C19 H192 111.3 no
H191 C19 H192 109.6 no
O4 C19 H193 110.4 no
H191 C19 H193 106.4 no
H192 C19 H193 109.7 no
O22 Tb1 O24 155.08(3) yes
O22 Tb1 O4 82.93(3) yes
O24 Tb1 O4 120.95(3) yes
O22 Tb1 O1 83.40(3) yes
O24 Tb1 O1 76.52(3) yes
O4 Tb1 O1 155.27(3) yes
O22 Tb1 O25 147.89(3) yes
O24 Tb1 O25 51.73(3) yes
O4 Tb1 O25 70.15(3) yes
O1 Tb1 O25 127.85(3) yes
O22 Tb1 O21 51.65(3) yes
O24 Tb1 O21 136.94(4) yes
O4 Tb1 O21 73.94(4) yes
O1 Tb1 O21 81.41(4) yes
O25 Tb1 O21 130.77(4) yes
O22 Tb1 O5 120.74(3) yes
O24 Tb1 O5 70.79(3) yes
O4 Tb1 O5 88.35(3) yes
O1 Tb1 O5 81.08(3) yes
O25 Tb1 O5 76.77(4) yes
O22 Tb1 O2 78.38(3) yes
O24 Tb1 O2 79.98(3) yes
O4 Tb1 O2 130.69(3) yes
O1 Tb1 O2 65.76(3) yes
O25 Tb1 O2 105.88(3) yes
O22 Tb1 O3 77.49(3) yes
O24 Tb1 O3 104.65(3) yes
O4 Tb1 O3 65.59(3) yes
O1 Tb1 O3 130.62(3) yes
O25 Tb1 O3 75.65(3) yes
O21 Tb1 O5 69.57(3) yes
O21 Tb1 O2 123.05(3) yes
O5 Tb1 O2 140.06(3) yes
O21 Tb1 O3 117.73(3) yes
O5 Tb1 O3 147.11(3) yes
O2 Tb1 O3 65.97(3) yes
O3 Zn1 O2 74.17(3) yes
O3 Zn1 N2 87.87(4) yes
O2 Zn1 N2 146.90(4) yes
O3 Zn1 N1 153.25(4) yes
O2 Zn1 N1 88.81(4) yes
N2 Zn1 N1 96.16(4) yes
O3 Zn1 O27 95.04(4) yes
O2 Zn1 O27 109.96(4) yes
N2 Zn1 O27 98.95(4) yes
N1 Zn1 O27 110.32(4) yes
O25 N24 O24 115.47(11) yes
O25 N24 O26 121.54(13) yes
O24 N24 O26 122.99(12) yes
O27 N27 O29 118.07(12) yes
O27 N27 O28 119.88(11) yes
O29 N27 O28 122.04(12) yes
O21 N21 O22 116.54(10) yes
O21 N21 O23 120.61(11) yes
O22 N21 O23 122.85(12) yes

loop_
_geom_bond_atom_site_label_1
_geom_bond_atom_site_label_2
_geom_bond_distance
_geom_bond_publ_flag
O21 Tb1 2.4305(10) yes
O21 N21 1.2767(14) yes
O22 Tb1 2.5069(10) yes
O22 N21 1.2531(14) yes
O23 N21 1.2288(14) yes
O24 Tb1 2.4804(10) yes
O24 N24 1.2724(15) yes
O25 Tb1 2.4634(10) yes
O25 N24 1.2782(15) yes
O26 N24 1.2106(16) yes
O27 Zn1 2.0433(10) yes
O27 N27 1.2814(15) yes
O28 N27 1.2351(16) yes
O29 N27 1.2413(15) yes
N1 C7 1.2834(16) yes
N1 C8 1.4818(15) yes
N1 Zn1 2.0616(10) yes
N2 C10 1.4783(17) yes
N2 C11 1.2864(17) yes
N2 Zn1 2.0648(10) yes
O1 C2 1.3853(15) yes
O1 C18 1.4424(15) yes
O1 Tb1 2.4703(9) yes
O2 C1 1.3255(13) yes
O2 Tb1 2.2939(8) yes
O2 Zn1 2.0662(8) yes
O3 C17 1.3271(14) yes
O3 Tb1 2.2868(9) yes
O3 Zn1 2.0693(9) yes
O4 C16 1.3894(15) yes
O4 C19 1.4416(16) yes
O4 Tb1 2.4762(9) yes
O5 Tb1 2.3834(9) yes
O5 H52 0.829 no
O5 H53 0.825 no
O6 H61 0.829 no
O6 H62 0.824 no
O7 H73 0.820 no
O7 H72 0.800 no
C1 C2 1.4123(16) yes
C1 C6 1.4053(16) yes
C2 C3 1.3812(16) yes
C3 C4 1.4038(19) yes
C3 H31 0.936 no
C4 C5 1.3746(19) yes
C4 H41 0.935 no
C5 C6 1.4124(16) yes
C5 H51 0.931 no
C6 C7 1.4501(16) yes
C7 H71 0.931 no
C8 C9 1.5168(19) yes
C8 H81 0.980 no
C8 H82 0.969 no
C9 C10 1.520(2) yes
C9 H91 0.977 no
C9 H92 0.961 no
C10 H101 0.972 no
C10 H102 0.982 no
C11 C12 1.4523(19) yes
C11 H111 0.950 no
C12 C13 1.4121(18) yes
C12 C17 1.4062(17) yes
C13 C14 1.377(2) yes
C13 H131 0.946 no
C14 C15 1.400(2) yes
C14 H141 0.930 no
C15 C16 1.3803(17) yes
C15 H151 0.932 no
C16 C17 1.4122(17) yes
C18 H181 0.959 no
C18 H182 0.977 no
C18 H183 0.964 no
C19 H191 0.975 no
C19 H192 0.955 no
C19 H193 0.976 no

loop_
_geom_hbond_atom_site_label_D
_geom_hbond_atom_site_label_H
_geom_hbond_atom_site_label_A
_geom_hbond_site_symmetry_A
_geom_hbond_angle_DHA
_geom_hbond_distance_DH
_geom_hbond_distance_HA
_geom_hbond_distance_DA
_geom_hbond_publ_flag
C4 H41 O23 2_656 163 0.94 2.49 3.3952(19) yes
C4 H41 N21 2_656 141 0.94 2.58 3.3655(19) yes
C7 H71 O24 2_756 164 0.93 2.41 3.3146(19) yes
C9 H92 O26 1_565 122 0.96 2.57 3.1895(19) yes
C18 H182 O29 1_545 127 0.98 2.55 3.2363(19) yes
C19 H191 O21 . 121 0.97 2.59 3.1982(19) yes
C19 H192 O25 2_757 140 0.95 2.54 3.3327(19) yes
O6 H61 O7 1_545 172 0.83 2.16 2.9831(19) yes
O6 H62 O7 2_665 165 0.82 1.98 2.7850(19) yes
O5 H52 O29 1_545 168 0.83 1.96 2.7714(19) yes
O7 H73 O21 2_666 127 0.82 2.48 3.0440(19) yes
O7 H73 O23 2_666 161 0.82 2.16 2.9464(19) yes
O7 H72 O25 2_766 159 0.80 2.15 2.9070(19) yes
O5 H53 O6 2_656 174 0.82 1.87 2.6896(19) yes
